data_2012769
loop_
_publ_author_name
'Leban, Ivan'
'Seli\<c, Lovro'
'Mesar, Toma\<z'
'\<Copar, Anton'
'\<Solmajer, Tom'

_publ_section_title
;Precursor of a \b-lactamase inhibitor: allyl
 (4<i>S</i>,8<i>S</i>,9<i>R</i>)-10-[(<i>E</i>)-ethylidene]-4-methoxy-11-oxo-1-azatricyclo[7.2.0.0^3,8^]undec-2-ene-2-carboxylate
;
_journal_issue 6
_journal_name_full 'Acta Crystallographica Section C'
_journal_page_first o367
_journal_page_last o369
_journal_paper_doi 10.1107/S010827010200793X
_journal_volume 58
_journal_year 2002
_chemical_formula_iupac 'C17 H21 N O4'
_chemical_formula_moiety 'C17 H21 N O4'
_chemical_formula_sum 'C17 H21 N O4'
_chemical_formula_weight 303.35
_chemical_name_common
;
a precursor of a \b-lactamase inhibitor
;
_chemical_name_systematic
;
allyl
(4S,8S,9R)-10-[(E)-ethylidene]-4-methoxy-11-oxo-1-
azatricyclo[7.2.0.0^3,8^]undec-2-ene-2-carboxylate
;
_space_group_IT_number 19
_symmetry_cell_setting orthorhombic
_symmetry_space_group_name_Hall 'P 2ac 2ab'
_symmetry_space_group_name_H-M 'P 21 21 21'
_atom_sites_solution_hydrogens geom
_atom_sites_solution_primary direct
_atom_sites_solution_secondary difmap
_audit_creation_method SHELXL-97
_cell_angle_alpha 90.00
_cell_angle_beta 90.00
_cell_angle_gamma 90.00
_cell_formula_units_Z 4
_cell_length_a 7.6810(2)
_cell_length_b 14.4610(3)
_cell_length_c 14.6190(4)
_cell_measurement_reflns_used 1815
_cell_measurement_temperature 293(2)
_cell_measurement_theta_max 27.2
_cell_measurement_theta_min 3
_cell_volume 1623.80(7)
_computing_cell_refinement 'DENZO and SCALEPACK (Otwinowski & Minor, 1997)'
_computing_data_collection 'COLLECT (Nonius, 1999)'
_computing_data_reduction 'DENZO and SCALEPACK'
_computing_molecular_graphics
;
ORTEPII (Johnson, 1971), PLUTON (Spek, 1991), PLATON (Spek, 1998; Farrugia,
2000) and ORTEP-3 (Farrugia, 1999b)
;
_computing_publication_material 'SHELXL97, PARST (Nardelli, 1983, 1995) and WinGX (Farrugia, 1999a)'
_computing_structure_refinement 'SHELXL97 (Sheldrick, 1997)'
_computing_structure_solution 'SHELXS86 (Sheldrick, 1985)'
_diffrn_ambient_temperature 293(2)
_diffrn_detector_area_resol_mean 0.055
_diffrn_measured_fraction_theta_full 0.968
_diffrn_measured_fraction_theta_max 0.968
_diffrn_measurement_device_type 'Nonius KappaCCD'
_diffrn_measurement_method \w
_diffrn_radiation_monochromator graphite
_diffrn_radiation_source 'fine-focus sealed tube'
_diffrn_radiation_type MoK\a
_diffrn_radiation_wavelength 0.71073
_diffrn_reflns_av_R_equivalents 0.0157
_diffrn_reflns_av_sigmaI/netI 0.0277
_diffrn_reflns_limit_h_max 9
_diffrn_reflns_limit_h_min -9
_diffrn_reflns_limit_k_max 18
_diffrn_reflns_limit_k_min -18
_diffrn_reflns_limit_l_max 18
_diffrn_reflns_limit_l_min -18
_diffrn_reflns_number 3538
_diffrn_reflns_theta_full 27.20
_diffrn_reflns_theta_max 27.20
_diffrn_reflns_theta_min 3.00
_exptl_absorpt_coefficient_mu 0.088
_exptl_absorpt_correction_type none
_exptl_crystal_colour colourless
_exptl_crystal_density_diffrn 1.241
_exptl_crystal_density_meas 1.22(5)
_exptl_crystal_density_method flotation
_exptl_crystal_description plate
_exptl_crystal_F_000 648
_exptl_crystal_size_max 0.40
_exptl_crystal_size_mid 0.30
_exptl_crystal_size_min 0.20
_refine_diff_density_max 0.141
_refine_diff_density_min -0.116
_refine_ls_extinction_coef 0.122(17)
_refine_ls_extinction_expression Fc^*^=kFc[1+0.001xFc^2^\l^3^/sin(2\q)]^-1/4^
_refine_ls_extinction_method SHELXL97
_refine_ls_goodness_of_fit_ref 1.057
_refine_ls_hydrogen_treatment constr
_refine_ls_matrix_type full
_refine_ls_number_parameters 200
_refine_ls_number_reflns 2008
_refine_ls_number_restraints 0
_refine_ls_restrained_S_all 1.057
_refine_ls_R_factor_all 0.0509
_refine_ls_R_factor_gt 0.0434
_refine_ls_shift/su_max 0.001
_refine_ls_shift/su_mean 0.000
_refine_ls_structure_factor_coef Fsqd
_refine_ls_weighting_details 'calc w = 1/[\s^2^(Fo^2^)+(0.0691P)^2^+0.1661P] where P = (Fo^2^+2Fc^2^)/3'
_refine_ls_weighting_scheme calc
_refine_ls_wR_factor_gt 0.1206
_refine_ls_wR_factor_ref 0.1271
_reflns_number_gt 1710
_reflns_number_total 2008
_reflns_threshold_expression I>2\s(I)
_cod_data_source_file na1571.cif
_cod_data_source_block I
_cod_depositor_comments
;
The following automatic conversions were performed:
'_symmetry_cell_setting' value 'Orthorhombic' changed to 'orthorhombic'
according to '/home/saulius/struct/CIF-dictionaries/cif_core.dic'
dictionary named 'cif_core.dic' version 2.4.1 from 2010-06-29.

Automatic conversion script
Id: cif_fix_enum 1527 2010-12-29 10:47:43Z saulius 

The following automatic conversions were performed:

'_symmetry_cell_setting' value 'Orthorhombic' changed to
'orthorhombic' according to
/home/saulius/struct/CIF-dictionaries/cif_core.dic dictionary named
'cif_core.dic' version 2.4.1 from 2010-06-29.

Automatic conversion script
Id: cif_fix_values 1715 2011-07-08 13:25:40Z adriana 
;
_cod_database_code 2012769
_cod_database_fobs_code 2012769

loop_
_symmetry_equiv_pos_as_xyz
'x, y, z'
'-x+1/2, -y, z+1/2'
'x+1/2, -y+1/2, -z'
'-x, y+1/2, -z+1/2'

loop_
_atom_site_label
_atom_site_fract_x
_atom_site_fract_y
_atom_site_fract_z
_atom_site_U_iso_or_equiv
_atom_site_adp_type
_atom_site_calc_flag
_atom_site_refinement_flags
_atom_site_occupancy
_atom_site_disorder_assembly
_atom_site_disorder_group
_atom_site_type_symbol
N1 0.7798(3) 0.59637(13) 0.22288(15) 0.0599(5) Uani d . 1 . . N
C2 0.8588(3) 0.54660(15) 0.14886(16) 0.0555(5) Uani d . 1 . . C
C3 0.7880(3) 0.46227(15) 0.14023(15) 0.0536(5) Uani d . 1 . . C
C4 0.8201(4) 0.38783(16) 0.07029(17) 0.0665(7) Uani d . 1 . . C
H4 0.9149 0.4058 0.0291 0.080 Uiso calc R 1 . . H
C5 0.6529(5) 0.3737(2) 0.01714(19) 0.0826(9) Uani d . 1 . . C
H5A 0.6319 0.4276 -0.0207 0.099 Uiso calc R 1 . . H
H5B 0.6668 0.3209 -0.0231 0.099 Uiso calc R 1 . . H
C6 0.4961(4) 0.3578(2) 0.0780(2) 0.0787(8) Uani d . 1 . . C
H6A 0.5105 0.2999 0.1106 0.094 Uiso calc R 1 . . H
H6B 0.3927 0.3526 0.0402 0.094 Uiso calc R 1 . . H
C7 0.4704(4) 0.4361(2) 0.1473(2) 0.0714(7) Uani d . 1 . . C
H7A 0.3730 0.4218 0.1871 0.086 Uiso calc R 1 . . H
H7B 0.4447 0.4933 0.1154 0.086 Uiso calc R 1 . . H
C8 0.6380(3) 0.44776(15) 0.20496(15) 0.0541(5) Uani d . 1 . . C
H8 0.6580 0.3915 0.2408 0.065 Uiso calc R 1 . . H
C9 0.6501(3) 0.53274(16) 0.26825(16) 0.0584(5) Uani d . 1 . . C
H9 0.6827 0.5166 0.3311 0.070 Uiso calc R 1 . . H
C10 0.5210(3) 0.61155(18) 0.26361(19) 0.0667(7) Uani d . 1 . . C
C11 0.6504(3) 0.66668(17) 0.21131(19) 0.0653(6) Uani d . 1 . . C
O11 0.6559(3) 0.73935(13) 0.17230(18) 0.0898(7) Uani d . 1 . . O
C12 1.0027(4) 0.58562(19) 0.0944(2) 0.0687(7) Uani d . 1 . . C
O13 1.0730(4) 0.5457(2) 0.0330(2) 0.1314(12) Uani d . 1 . . O
O14 1.0455(3) 0.66989(13) 0.11910(16) 0.0817(6) Uani d . 1 . . O
C15 1.1857(5) 0.7139(2) 0.0673(3) 0.0962(10) Uani d . 1 . . C
H15A 1.1839 0.6923 0.0045 0.115 Uiso calc R 1 . . H
H15B 1.2974 0.6977 0.0939 0.115 Uiso calc R 1 . . H
C16 1.1621(6) 0.8144(3) 0.0696(3) 0.1015(11) Uani d . 1 . . C
H16 1.2570 0.8493 0.0504 0.122 Uiso calc R 1 . . H
C17 1.0279(8) 0.8603(3) 0.0947(3) 0.1199(15) Uani d . 1 . . C
H17A 0.9288 0.8294 0.1146 0.144 Uiso calc R 1 . . H
H17B 1.0296 0.9246 0.0929 0.144 Uiso calc R 1 . . H
O18 0.8599(3) 0.30247(12) 0.11466(13) 0.0707(5) Uani d . 1 . . O
C19 1.0209(4) 0.3038(2) 0.1623(3) 0.0857(9) Uani d . 1 . . C
H19A 1.0399 0.2448 0.1908 0.128 Uiso calc R 1 . . H
H19B 1.0180 0.3512 0.2083 0.128 Uiso calc R 1 . . H
H19C 1.1137 0.3163 0.1201 0.128 Uiso calc R 1 . . H
C20 0.3580(4) 0.6278(2) 0.2902(2) 0.0788(8) Uani d . 1 . . C
H20 0.3109 0.6854 0.2765 0.095 Uiso calc R 1 . . H
C21 0.2458(4) 0.5611(3) 0.3398(3) 0.1043(12) Uani d . 1 . . C
H21A 0.1343 0.5888 0.3513 0.156 Uiso calc PR 0.50 . . H
H21B 0.2996 0.5449 0.3969 0.156 Uiso calc PR 0.50 . . H
H21C 0.2308 0.5065 0.3034 0.156 Uiso calc PR 0.50 . . H
H21D 0.3089 0.5047 0.3497 0.156 Uiso calc PR 0.50 . . H
H21E 0.1435 0.5485 0.3042 0.156 Uiso calc PR 0.50 . . H
H21F 0.2124 0.5870 0.3977 0.156 Uiso calc PR 0.50 . . H

loop_
_atom_site_aniso_label
_atom_site_aniso_U_11
_atom_site_aniso_U_22
_atom_site_aniso_U_33
_atom_site_aniso_U_12
_atom_site_aniso_U_13
_atom_site_aniso_U_23
N1 0.0539(10) 0.0542(10) 0.0717(11) -0.0043(9) 0.0027(10) -0.0126(9)
C2 0.0494(10) 0.0536(11) 0.0634(12) 0.0016(10) 0.0010(10) -0.0015(10)
C3 0.0588(11) 0.0492(11) 0.0527(11) 0.0007(10) 0.0006(10) 0.0001(9)
C4 0.0860(18) 0.0527(12) 0.0606(13) 0.0044(12) 0.0084(13) -0.0039(10)
C5 0.109(2) 0.0756(16) 0.0631(14) -0.0021(18) -0.0144(18) -0.0092(13)
C6 0.0866(19) 0.0710(16) 0.0784(16) -0.0115(15) -0.0238(16) -0.0112(14)
C7 0.0650(14) 0.0704(15) 0.0788(16) -0.0065(13) -0.0131(14) -0.0052(13)
C8 0.0573(12) 0.0493(10) 0.0558(11) -0.0024(10) -0.0031(10) 0.0011(9)
C9 0.0562(12) 0.0644(12) 0.0547(11) -0.0052(11) 0.0028(11) -0.0063(10)
C10 0.0602(14) 0.0649(14) 0.0750(15) -0.0009(11) 0.0070(13) -0.0187(12)
C11 0.0587(13) 0.0529(12) 0.0844(16) -0.0024(11) 0.0060(14) -0.0143(12)
O11 0.0805(13) 0.0554(10) 0.1336(18) 0.0027(10) 0.0111(14) 0.0031(11)
C12 0.0596(14) 0.0622(14) 0.0844(17) 0.0006(11) 0.0134(13) 0.0021(13)
O13 0.145(2) 0.0969(16) 0.153(2) -0.0283(17) 0.090(2) -0.0286(17)
O14 0.0744(11) 0.0680(11) 0.1028(14) -0.0179(10) 0.0240(12) -0.0043(10)
C15 0.081(2) 0.090(2) 0.117(3) -0.0207(17) 0.0247(19) 0.0135(19)
C16 0.109(3) 0.090(2) 0.105(2) -0.034(2) 0.024(2) 0.0053(19)
C17 0.143(4) 0.079(2) 0.138(3) -0.016(3) 0.024(4) 0.007(2)
O18 0.0761(11) 0.0506(8) 0.0853(12) 0.0058(9) 0.0023(10) -0.0022(8)
C19 0.0726(17) 0.0750(17) 0.109(2) 0.0168(15) 0.0017(18) -0.0040(17)
C20 0.0634(14) 0.0835(17) 0.0897(19) 0.0020(14) 0.0161(15) -0.0199(15)
C21 0.076(2) 0.139(3) 0.097(2) -0.009(2) 0.0303(19) -0.014(2)

loop_
_atom_type_symbol
_atom_type_description
_atom_type_scat_dispersion_real
_atom_type_scat_dispersion_imag
_atom_type_scat_source
C C 0.0033 0.0016 'International Tables Vol C Tables 4.2.6.8 and 6.1.1.4'
H H 0.0000 0.0000 'International Tables Vol C Tables 4.2.6.8 and 6.1.1.4'
N N 0.0061 0.0033 'International Tables Vol C Tables 4.2.6.8 and 6.1.1.4'
O O 0.0106 0.0060 'International Tables Vol C Tables 4.2.6.8 and 6.1.1.4'

loop_
_geom_angle_atom_site_label_1
_geom_angle_atom_site_label_2
_geom_angle_atom_site_label_3
_geom_angle
_geom_angle_publ_flag
C11 N1 C2 124.1(2) yes
C11 N1 C9 91.5(2) yes
C2 N1 C9 107.7(2) yes
C3 C2 N1 110.8(2) yes
C3 C2 C12 127.0(2) ?
N1 C2 C12 122.1(2) ?
C2 C3 C4 130.4(2) yes
C2 C3 C8 112.2(2) yes
C4 C3 C8 116.9(2) ?
O18 C4 C3 110.2(2) ?
O18 C4 C5 107.3(2) ?
C3 C4 C5 107.8(2) ?
O18 C4 H4 110.5 ?
C3 C4 H4 110.5 ?
C5 C4 H4 110.5 ?
C6 C5 C4 113.2(2) ?
C6 C5 H5A 108.9 ?
C4 C5 H5A 108.9 ?
C6 C5 H5B 108.9 ?
C4 C5 H5B 108.9 ?
H5A C5 H5B 107.8 ?
C5 C6 C7 112.3(2) ?
C5 C6 H6A 109.2 ?
C7 C6 H6A 109.2 ?
C5 C6 H6B 109.2 ?
C7 C6 H6B 109.2 ?
H6A C6 H6B 107.9 ?
C6 C7 C8 109.5(2) ?
C6 C7 H7A 109.8 ?
C8 C7 H7A 109.8 ?
C6 C7 H7B 109.8 ?
C8 C7 H7B 109.8 ?
H7A C7 H7B 108.2 ?
C3 C8 C9 102.7(3) yes
C3 C8 C7 108.0(2) ?
C9 C8 C7 117.7(2) ?
C3 C8 H8 109.4 ?
C9 C8 H8 109.4 ?
C7 C8 H8 109.4 ?
N1 C9 C10 87.3(2) yes
N1 C9 C8 105.2(2) yes
C10 C9 C8 122.3(2) yes
N1 C9 H9 112.9 ?
C10 C9 H9 112.9 ?
C8 C9 H9 112.9 ?
C20 C10 C11 133.2(3) ?
C20 C10 C9 137.4(3) ?
C11 C10 C9 89.4(2) yes
O11 C11 N1 131.0(3) yes
O11 C11 C10 137.7(3) yes
N1 C11 C10 91.3(2) yes
O13 C12 O14 122.8(3) ?
O13 C12 C2 123.9(3) ?
O14 C12 C2 113.3(2) ?
C12 O14 C15 116.5(2) ?
O14 C15 C16 109.2(3) ?
O14 C15 H15A 109.8 ?
C16 C15 H15A 109.8 ?
O14 C15 H15B 109.8 ?
C16 C15 H15B 109.8 ?
H15A C15 H15B 108.3 ?
C17 C16 C15 128.4(4) ?
C17 C16 H16 115.8 ?
C15 C16 H16 115.8 ?
C16 C17 H17A 120.0 ?
C16 C17 H17B 120.0 ?
H17A C17 H17B 120.0 ?
C19 O18 C4 113.4(2) ?
O18 C19 H19A 109.5 ?
O18 C19 H19B 109.5 ?
H19A C19 H19B 109.5 ?
O18 C19 H19C 109.5 ?
H19A C19 H19C 109.5 ?
H19B C19 H19C 109.5 ?
C10 C20 C21 125.1(3) ?
C10 C20 H20 117.5 ?
C21 C20 H20 117.5 ?
C20 C21 H21A 109.5 ?
C20 C21 H21B 109.5 ?
H21A C21 H21B 109.5 ?
C20 C21 H21C 109.5 ?
H21A C21 H21C 109.5 ?
H21B C21 H21C 109.5 ?
C20 C21 H21D 109.5 ?
H21A C21 H21D 141.1 ?
H21B C21 H21D 56.3 ?
H21C C21 H21D 56.3 ?
C20 C21 H21E 109.5 ?
H21A C21 H21E 56.3 ?
H21B C21 H21E 141.1 ?
H21C C21 H21E 56.3 ?
H21D C21 H21E 109.5 ?
C20 C21 H21F 109.5 ?
H21A C21 H21F 56.3 ?
H21B C21 H21F 56.3 ?
H21C C21 H21F 141.1 ?
H21D C21 H21F 109.5 ?
H21E C21 H21F 109.5 ?

loop_
_geom_bond_atom_site_label_1
_geom_bond_atom_site_label_2
_geom_bond_site_symmetry_2
_geom_bond_distance
_geom_bond_publ_flag
N1 C11 . 1.432(3) yes
N1 C2 . 1.434(3) yes
N1 C9 . 1.509(3) yes
C2 C3 . 1.341(3) yes
C2 C12 . 1.474(3) ?
C3 C4 . 1.505(3) ?
C3 C8 . 1.506(3) yes
C4 O18 . 1.428(3) ?
C4 C5 . 1.515(4) ?
C4 H4 . 0.9800 ?
C5 C6 . 1.515(5) ?
C5 H5A . 0.9700 ?
C5 H5B . 0.9700 ?
C6 C7 . 1.532(4) ?
C6 H6A . 0.9700 ?
C6 H6B . 0.9700 ?
C7 C8 . 1.548(3) ?
C7 H7A . 0.9700 ?
C7 H7B . 0.9700 ?
C8 C9 . 1.541(3) yes
C8 H8 . 0.9800 ?
C9 C10 . 1.512(4) yes
C9 H9 . 0.9800 ?
C10 C20 . 1.332(4) ?
C10 C11 . 1.486(4) yes
C11 O11 . 1.196(3) yes
C12 O13 . 1.197(4) ?
C12 O14 . 1.313(3) ?
O14 C15 . 1.462(4) ?
C15 C16 . 1.465(5) ?
C15 H15A . 0.9700 ?
C15 H15B . 0.9700 ?
C16 C17 . 1.279(6) ?
C16 H16 . 0.9300 ?
C17 H17A . 0.9300 ?
C17 H17B . 0.9300 ?
O18 C19 . 1.420(4) ?
C19 H19A . 0.9600 ?
C19 H19B . 0.9600 ?
C19 H19C . 0.9600 ?
C20 C21 . 1.483(5) ?
C20 H20 . 0.9300 ?
C21 H21A . 0.9600 ?
C21 H21B . 0.9600 ?
C21 H21C . 0.9600 ?
C21 H21D . 0.9600 ?
C21 H21E . 0.9600 ?
C21 H21F . 0.9600 ?

loop_
_geom_torsion_atom_site_label_1
_geom_torsion_atom_site_label_2
_geom_torsion_atom_site_label_3
_geom_torsion_atom_site_label_4
_geom_torsion
_geom_torsion_publ_flag
C11 N1 C2 C3 -101.5(3) ?
C9 N1 C2 C3 3.1(3) ?
C11 N1 C2 C12 80.7(3) ?
C9 N1 C2 C12 -174.8(2) ?
N1 C2 C3 C4 176.2(2) ?
C12 C2 C3 C4 -6.1(4) ?
N1 C2 C3 C8 4.7(3) ?
C12 C2 C3 C8 -177.6(2) ?
C2 C3 C4 O18 127.3(3) ?
C8 C3 C4 O18 -61.6(3) ?
C2 C3 C4 C5 -115.9(3) ?
C8 C3 C4 C5 55.2(3) yes
O18 C4 C5 C6 66.9(3) ?
C3 C4 C5 C6 -51.8(3) yes
C4 C5 C6 C7 55.7(3) yes
C5 C6 C7 C8 -56.3(3) yes
C2 C3 C8 C9 -10.1(3) ?
C4 C3 C8 C9 177.2(2) ?
C2 C3 C8 C7 114.9(2) ?
C4 C3 C8 C7 -57.8(3) yes
C6 C7 C8 C3 55.0(3) yes
C6 C7 C8 C9 170.5(2) ?
C11 N1 C9 C10 -5.2(2) ?
C2 N1 C9 C10 -132.0(2) ?
C11 N1 C9 C8 117.6(2) ?
C2 N1 C9 C8 -9.1(2) ?
C3 C8 C9 N1 11.1(2) ?
C7 C8 C9 N1 -107.3(2) ?
C3 C8 C9 C10 107.7(2) ?
C7 C8 C9 C10 -10.7(3) ?
N1 C9 C10 C20 -177.3(3) ?
C8 C9 C10 C20 76.3(4) ?
N1 C9 C10 C11 5.1(2) ?
C8 C9 C10 C11 -101.3(2) ?
C2 N1 C11 O11 -61.2(4) ?
C9 N1 C11 O11 -173.9(3) ?
C2 N1 C11 C10 118.1(2) ?
C9 N1 C11 C10 5.3(2) ?
C20 C10 C11 O11 -4.0(6) ?
C9 C10 C11 O11 173.8(4) ?
C20 C10 C11 N1 176.9(3) ?
C9 C10 C11 N1 -5.3(2) ?
C3 C2 C12 O13 1.6(5) ?
N1 C2 C12 O13 179.1(3) ?
C3 C2 C12 O14 -179.4(3) ?
N1 C2 C12 O14 -1.9(4) ?
O13 C12 O14 C15 -0.1(5) ?
C2 C12 O14 C15 -179.1(3) ?
C12 O14 C15 C16 152.5(3) ?
O14 C15 C16 C17 -13.5(7) ?
C3 C4 O18 C19 -66.9(3) ?
C5 C4 O18 C19 175.9(2) ?
C11 C10 C20 C21 177.4(3) ?
C9 C10 C20 C21 0.7(6) ?
